data_4305330
loop_
_publ_author_name
'Meisu Zhou'
'Yanping Song'
'Tao Gong'
'Hongbo Tong'
'Jianping Guo'
'Linhong Weng'
'Diansheng Liu'

_publ_section_title
;
Synthesis and Structures of Selected Triazapentadienate of Li, Mn, Fe, Co,
Ni, Cu(I), and Cu(II) using 2,4-N,N'-Disubstituted
1,3,5-Triazapentadienate Anions as Ancillary Ligands:
[N(Ar)C(NMe2)NC(NMe2)N(R)]- (Ar = Ph, 2,6-iPr2-C6H3; R = H, SiMe3)
;
_journal_name_full 'Inorganic Chemistry'
_journal_page_first 6692
_journal_page_last 6700
_journal_paper_doi 10.1021/ic800320e
_journal_volume 47
_journal_year 2008
_chemical_formula_sum 'C30 H52 Mn N10 Si2'
_chemical_formula_weight 663.94
_chemical_name_systematic
; 
 ? 
;
_space_group_IT_number 2
_symmetry_cell_setting triclinic
_symmetry_space_group_name_Hall '-P 1'
_symmetry_space_group_name_H-M 'P -1'
_atom_sites_solution_hydrogens geom
_atom_sites_solution_primary direct
_atom_sites_solution_secondary difmap
_audit_creation_method SHELXL-97
_cell_angle_alpha 90.45(5)
_cell_angle_beta 107.54(3)
_cell_angle_gamma 115.20(3)
_cell_formula_units_Z 2
_cell_length_a 11.134(5)
_cell_length_b 12.007(6)
_cell_length_c 16.169(8)
_cell_measurement_temperature 213(2)
_cell_volume 1841.5(17)
_computing_cell_refinement SAINT
_computing_data_collection SMART
_computing_data_reduction SAINT
_computing_molecular_graphics SHELXTL
_computing_publication_material SHELXTL
_computing_structure_refinement 'SHELXL-97 (Sheldrick, 1997)'
_computing_structure_solution 'SHELXS-97 (Sheldrick, 1990)'
_diffrn_ambient_temperature 213(2)
_diffrn_measured_fraction_theta_full 0.953
_diffrn_measured_fraction_theta_max 0.953
_diffrn_measurement_device_type 'CCD AREA DETECTOR'
_diffrn_measurement_method \W
_diffrn_radiation_monochromator graphite
_diffrn_radiation_source 'fine-focus sealed tube'
_diffrn_radiation_type MoK\a
_diffrn_radiation_wavelength 0.71073
_diffrn_reflns_av_R_equivalents 0.0281
_diffrn_reflns_av_sigmaI/netI 0.0977
_diffrn_reflns_limit_h_max 13
_diffrn_reflns_limit_h_min -11
_diffrn_reflns_limit_k_max 10
_diffrn_reflns_limit_k_min -14
_diffrn_reflns_limit_l_max 17
_diffrn_reflns_limit_l_min -19
_diffrn_reflns_number 7321
_diffrn_reflns_theta_full 25.01
_diffrn_reflns_theta_max 25.01
_diffrn_reflns_theta_min 1.90
_exptl_absorpt_coefficient_mu 0.458
_exptl_absorpt_correction_T_max 0.9140
_exptl_absorpt_correction_T_min 0.8749
_exptl_absorpt_correction_type multi-scan
_exptl_absorpt_process_details SADABS
_exptl_crystal_colour Colorless
_exptl_crystal_density_diffrn 1.197
_exptl_crystal_density_method 'not measured'
_exptl_crystal_description Block
_exptl_crystal_F_000 710
_exptl_crystal_size_max 0.30
_exptl_crystal_size_mid 0.20
_exptl_crystal_size_min 0.20
_refine_diff_density_max 0.367
_refine_diff_density_min -0.587
_refine_diff_density_rms 0.066
_refine_ls_extinction_method none
_refine_ls_goodness_of_fit_ref 1.161
_refine_ls_hydrogen_treatment constr
_refine_ls_matrix_type full
_refine_ls_number_parameters 402
_refine_ls_number_reflns 6197
_refine_ls_number_restraints 0
_refine_ls_restrained_S_all 1.161
_refine_ls_R_factor_all 0.0813
_refine_ls_R_factor_gt 0.0672
_refine_ls_shift/su_max 0.000
_refine_ls_shift/su_mean 0.000
_refine_ls_structure_factor_coef Fsqd
_refine_ls_weighting_details 'calc w=1/[\s^2^(Fo^2^)+(0.0000P)^2^+2.4930P] where P=(Fo^2^+2Fc^2^)/3'
_refine_ls_weighting_scheme calc
_refine_ls_wR_factor_gt 0.1757
_refine_ls_wR_factor_ref 0.1899
_reflns_number_gt 5150
_reflns_number_total 6197
_reflns_threshold_expression >2sigma(I)
_cod_data_source_file ic800320e-file001_3.cif
_cod_data_source_block 2
_cod_depositor_comments
;
The following automatic conversions were performed:
'_symmetry_cell_setting' value 'Triclinic' changed to 'triclinic'
according to '/home/saulius/struct/CIF-dictionaries/cif_core.dic'
dictionary named 'cif_core.dic' version 2.4.1 from
2010-06-29.

'_exptl_absorpt_correction_type' value 'Multi-scan' changed
to 'multi-scan' according to
'/home/saulius/struct/CIF-dictionaries/cif_core.dic' dictionary named
'cif_core.dic' version 2.4.1 from 2010-06-29.

Automatic conversion script
Id: cif_fix_enum 1527 2010-12-29 10:47:43Z saulius 
;
_cod_original_cell_volume 1841.5(16)
_cod_database_code 4305330

loop_
_symmetry_equiv_pos_as_xyz
'x, y, z'
'-x, -y, -z'

loop_
_atom_site_label
_atom_site_type_symbol
_atom_site_fract_x
_atom_site_fract_y
_atom_site_fract_z
_atom_site_U_iso_or_equiv
_atom_site_adp_type
_atom_site_occupancy
_atom_site_symmetry_multiplicity
_atom_site_calc_flag
_atom_site_refinement_flags
_atom_site_disorder_assembly
_atom_site_disorder_group
Mn Mn 0.51118(6) 0.24267(6) 0.23314(4) 0.0355(2) Uani 1 1 d . . .
N1 N 0.3768(4) 0.1701(3) 0.1029(2) 0.0362(8) Uani 1 1 d . . .
N2 N 0.3267(4) 0.0330(4) -0.0214(2) 0.0468(9) Uani 1 1 d . . .
N3 N 0.3676(4) -0.0301(3) 0.1117(2) 0.0392(8) Uani 1 1 d . . .
N4 N 0.3695(4) -0.1346(4) 0.2279(3) 0.0506(10) Uani 1 1 d . . .
N5 N 0.5279(3) 0.0786(3) 0.2539(2) 0.0359(8) Uani 1 1 d . . .
N6 N 0.6659(4) 0.4255(3) 0.2759(2) 0.0381(8) Uani 1 1 d . . .
N7 N 0.7888(4) 0.5929(3) 0.3918(3) 0.0460(9) Uani 1 1 d . . .
N8 N 0.5526(4) 0.4741(4) 0.3651(2) 0.0438(9) Uani 1 1 d . . .
N9 N 0.3194(5) 0.4128(4) 0.3398(3) 0.0562(11) Uani 1 1 d . . .
N10 N 0.3900(4) 0.2641(4) 0.3040(2) 0.0404(8) Uani 1 1 d . . .
Si1 Si 0.67020(13) 0.08867(12) 0.34081(8) 0.0428(3) Uani 1 1 d . . .
Si2 Si 0.76853(14) 0.50536(12) 0.21324(9) 0.0462(3) Uani 1 1 d . . .
C1 C 0.2851(4) 0.2217(4) 0.0652(3) 0.0376(9) Uani 1 1 d . . .
C2 C 0.1460(5) 0.1530(4) 0.0115(3) 0.0448(11) Uani 1 1 d . . .
H2 H 0.1134 0.0688 -0.0076 0.054 Uiso 1 1 calc R . .
C3 C 0.0542(5) 0.2055(5) -0.0145(3) 0.0535(12) Uani 1 1 d . . .
H3 H -0.0391 0.1565 -0.0495 0.064 Uiso 1 1 calc R . .
C4 C 0.1021(6) 0.3314(5) 0.0118(3) 0.0565(13) Uani 1 1 d . . .
H4 H 0.0416 0.3679 -0.0056 0.068 Uiso 1 1 calc R . .
C5 C 0.2409(6) 0.4022(5) 0.0644(3) 0.0537(12) Uani 1 1 d . . .
H5 H 0.2739 0.4869 0.0822 0.064 Uiso 1 1 calc R . .
C6 C 0.3309(5) 0.3479(4) 0.0907(3) 0.0455(11) Uani 1 1 d . . .
H6 H 0.4239 0.3969 0.1261 0.055 Uiso 1 1 calc R . .
C7 C 0.3603(4) 0.0607(4) 0.0677(3) 0.0389(10) Uani 1 1 d . . .
C8 C 0.3531(6) 0.1287(5) -0.0768(3) 0.0545(13) Uani 1 1 d . . .
H8A H 0.3929 0.2089 -0.0418 0.082 Uiso 1 1 calc R . .
H8B H 0.2661 0.1142 -0.1214 0.082 Uiso 1 1 calc R . .
H8C H 0.4179 0.1265 -0.1040 0.082 Uiso 1 1 calc R . .
C9 C 0.2888(6) -0.0909(5) -0.0615(3) 0.0599(14) Uani 1 1 d . . .
H9A H 0.3695 -0.0924 -0.0705 0.090 Uiso 1 1 calc R . .
H9B H 0.2146 -0.1127 -0.1170 0.090 Uiso 1 1 calc R . .
H9C H 0.2571 -0.1496 -0.0237 0.090 Uiso 1 1 calc R . .
C10 C 0.4237(4) -0.0221(4) 0.1979(3) 0.0382(9) Uani 1 1 d . . .
C11 C 0.2750(6) -0.2473(5) 0.1650(4) 0.0685(16) Uani 1 1 d . . .
H11A H 0.1819 -0.2530 0.1447 0.103 Uiso 1 1 calc R . .
H11B H 0.2729 -0.3184 0.1925 0.103 Uiso 1 1 calc R . .
H11C H 0.3074 -0.2454 0.1161 0.103 Uiso 1 1 calc R . .
C12 C 0.3560(6) -0.1383(5) 0.3146(3) 0.0566(13) Uani 1 1 d . . .
H12A H 0.3956 -0.0548 0.3445 0.085 Uiso 1 1 calc R . .
H12B H 0.4053 -0.1812 0.3476 0.085 Uiso 1 1 calc R . .
H12C H 0.2581 -0.1813 0.3088 0.085 Uiso 1 1 calc R . .
C13 C 0.8305(5) 0.2121(5) 0.3264(4) 0.0610(14) Uani 1 1 d . . .
H13A H 0.8419 0.1864 0.2741 0.092 Uiso 1 1 calc R . .
H13B H 0.9115 0.2260 0.3763 0.092 Uiso 1 1 calc R . .
H13C H 0.8212 0.2879 0.3215 0.092 Uiso 1 1 calc R . .
C14 C 0.6643(6) 0.1412(6) 0.4478(3) 0.0666(15) Uani 1 1 d . . .
H14A H 0.6467 0.2129 0.4434 0.100 Uiso 1 1 calc R . .
H14B H 0.7529 0.1624 0.4931 0.100 Uiso 1 1 calc R . .
H14C H 0.5902 0.0752 0.4621 0.100 Uiso 1 1 calc R . .
C15 C 0.6929(6) -0.0557(6) 0.3427(4) 0.0697(16) Uani 1 1 d . . .
H15A H 0.6483 -0.1055 0.3809 0.104 Uiso 1 1 calc R . .
H15B H 0.7915 -0.0343 0.3639 0.104 Uiso 1 1 calc R . .
H15C H 0.6505 -0.1022 0.2845 0.104 Uiso 1 1 calc R . .
C16 C 0.2730(4) 0.1596(4) 0.3135(3) 0.0412(10) Uani 1 1 d . . .
C17 C 0.1827(5) 0.0652(5) 0.2433(3) 0.0525(13) Uani 1 1 d . . .
H17 H 0.1959 0.0728 0.1891 0.063 Uiso 1 1 calc R . .
C18 C 0.0725(5) -0.0406(5) 0.2523(4) 0.0620(14) Uani 1 1 d . . .
H18 H 0.0113 -0.1027 0.2041 0.074 Uiso 1 1 calc R . .
C19 C 0.0541(6) -0.0536(5) 0.3325(4) 0.0591(14) Uani 1 1 d . . .
H19 H -0.0202 -0.1239 0.3388 0.071 Uiso 1 1 calc R . .
C20 C 0.1460(6) 0.0376(5) 0.4032(4) 0.0585(14) Uani 1 1 d . . .
H20 H 0.1342 0.0287 0.4577 0.070 Uiso 1 1 calc R . .
C21 C 0.2565(5) 0.1433(5) 0.3943(3) 0.0503(12) Uani 1 1 d . . .
H21 H 0.3197 0.2036 0.4432 0.060 Uiso 1 1 calc R . .
C22 C 0.4205(5) 0.3805(4) 0.3338(3) 0.0429(10) Uani 1 1 d . . .
C23 C 0.1737(6) 0.3454(6) 0.2806(5) 0.0753(19) Uani 1 1 d . . .
H23A H 0.1693 0.2925 0.2339 0.113 Uiso 1 1 calc R . .
H23B H 0.1405 0.4039 0.2565 0.113 Uiso 1 1 calc R . .
H23C H 0.1156 0.2955 0.3126 0.113 Uiso 1 1 calc R . .
C24 C 0.3621(7) 0.5383(5) 0.3827(5) 0.0759(19) Uani 1 1 d . . .
H24A H 0.4386 0.5586 0.4369 0.114 Uiso 1 1 calc R . .
H24B H 0.2838 0.5408 0.3946 0.114 Uiso 1 1 calc R . .
H24C H 0.3919 0.5976 0.3448 0.114 Uiso 1 1 calc R . .
C25 C 0.6613(5) 0.4895(4) 0.3417(3) 0.0402(10) Uani 1 1 d . . .
C26 C 0.7770(6) 0.6833(5) 0.4457(4) 0.0608(14) Uani 1 1 d . . .
H26A H 0.7097 0.7086 0.4101 0.091 Uiso 1 1 calc R . .
H26B H 0.8672 0.7548 0.4699 0.091 Uiso 1 1 calc R . .
H26C H 0.7464 0.6460 0.4925 0.091 Uiso 1 1 calc R . .
C27 C 0.8975(5) 0.5593(5) 0.4434(4) 0.0640(15) Uani 1 1 d . . .
H27A H 0.8818 0.5364 0.4973 0.096 Uiso 1 1 calc R . .
H27B H 0.9886 0.6292 0.4562 0.096 Uiso 1 1 calc R . .
H27C H 0.8936 0.4901 0.4105 0.096 Uiso 1 1 calc R . .
C28 C 0.7228(6) 0.6321(5) 0.1743(4) 0.0595(14) Uani 1 1 d . . .
H28A H 0.6229 0.5980 0.1448 0.089 Uiso 1 1 calc R . .
H28B H 0.7712 0.6703 0.1343 0.089 Uiso 1 1 calc R . .
H28C H 0.7507 0.6935 0.2236 0.089 Uiso 1 1 calc R . .
C29 C 0.7206(6) 0.3890(5) 0.1182(4) 0.0656(15) Uani 1 1 d . . .
H29A H 0.7326 0.3185 0.1389 0.098 Uiso 1 1 calc R . .
H29B H 0.7803 0.4259 0.0839 0.098 Uiso 1 1 calc R . .
H29C H 0.6240 0.3624 0.0826 0.098 Uiso 1 1 calc R . .
C30 C 0.9648(6) 0.5737(6) 0.2639(5) 0.0753(18) Uani 1 1 d . . .
H30A H 0.9981 0.6452 0.3070 0.113 Uiso 1 1 calc R . .
H30B H 1.0069 0.5985 0.2191 0.113 Uiso 1 1 calc R . .
H30C H 0.9899 0.5127 0.2916 0.113 Uiso 1 1 calc R . .

loop_
_atom_site_aniso_label
_atom_site_aniso_U_11
_atom_site_aniso_U_22
_atom_site_aniso_U_33
_atom_site_aniso_U_23
_atom_site_aniso_U_13
_atom_site_aniso_U_12
Mn 0.0336(4) 0.0319(4) 0.0362(4) 0.0021(3) 0.0106(3) 0.0113(3)
N1 0.0378(19) 0.0297(18) 0.0388(19) 0.0055(15) 0.0123(16) 0.0136(15)
N2 0.060(2) 0.043(2) 0.038(2) 0.0026(17) 0.0132(18) 0.026(2)
N3 0.044(2) 0.0336(19) 0.0361(19) 0.0034(15) 0.0105(16) 0.0159(16)
N4 0.055(2) 0.033(2) 0.049(2) 0.0116(17) 0.0112(19) 0.0117(18)
N5 0.0301(17) 0.0330(18) 0.0379(19) 0.0060(15) 0.0077(15) 0.0107(15)
N6 0.0346(18) 0.0305(18) 0.046(2) 0.0021(16) 0.0120(16) 0.0124(15)
N7 0.046(2) 0.033(2) 0.050(2) -0.0054(17) 0.0098(18) 0.0140(17)
N8 0.044(2) 0.040(2) 0.046(2) -0.0003(17) 0.0179(18) 0.0166(17)
N9 0.054(3) 0.053(3) 0.078(3) 0.016(2) 0.032(2) 0.031(2)
N10 0.0308(18) 0.045(2) 0.045(2) 0.0037(17) 0.0142(16) 0.0161(16)
Si1 0.0390(7) 0.0448(7) 0.0387(7) 0.0066(6) 0.0066(5) 0.0178(6)
Si2 0.0433(7) 0.0328(6) 0.0598(8) 0.0061(6) 0.0246(6) 0.0099(5)
C1 0.038(2) 0.035(2) 0.037(2) 0.0060(18) 0.0119(18) 0.0152(18)
C2 0.041(2) 0.039(2) 0.045(3) 0.003(2) 0.009(2) 0.013(2)
C3 0.045(3) 0.057(3) 0.057(3) 0.013(2) 0.011(2) 0.027(2)
C4 0.056(3) 0.067(4) 0.056(3) 0.014(3) 0.013(3) 0.041(3)
C5 0.069(3) 0.043(3) 0.048(3) 0.004(2) 0.010(2) 0.031(3)
C6 0.043(2) 0.036(2) 0.049(3) 0.010(2) 0.010(2) 0.014(2)
C7 0.035(2) 0.038(2) 0.037(2) 0.0019(18) 0.0109(18) 0.0122(18)
C8 0.063(3) 0.067(3) 0.049(3) 0.019(3) 0.028(3) 0.037(3)
C9 0.071(4) 0.056(3) 0.050(3) -0.008(2) 0.017(3) 0.029(3)
C10 0.038(2) 0.038(2) 0.038(2) 0.0079(19) 0.0132(19) 0.0171(19)
C11 0.071(4) 0.035(3) 0.070(4) 0.011(3) 0.006(3) 0.010(3)
C12 0.057(3) 0.053(3) 0.055(3) 0.020(2) 0.022(3) 0.018(3)
C13 0.040(3) 0.069(4) 0.056(3) 0.002(3) 0.003(2) 0.018(3)
C14 0.066(4) 0.081(4) 0.043(3) 0.004(3) 0.011(3) 0.029(3)
C15 0.064(4) 0.070(4) 0.068(4) 0.011(3) 0.000(3) 0.040(3)
C16 0.031(2) 0.042(2) 0.047(3) 0.006(2) 0.0158(19) 0.0117(19)
C17 0.037(2) 0.054(3) 0.049(3) 0.001(2) 0.019(2) 0.002(2)
C18 0.047(3) 0.061(3) 0.061(3) -0.001(3) 0.018(3) 0.008(3)
C19 0.057(3) 0.051(3) 0.066(3) 0.009(3) 0.031(3) 0.015(3)
C20 0.069(3) 0.059(3) 0.054(3) 0.017(3) 0.038(3) 0.023(3)
C21 0.054(3) 0.048(3) 0.046(3) 0.005(2) 0.024(2) 0.016(2)
C22 0.047(3) 0.040(2) 0.046(3) 0.005(2) 0.021(2) 0.020(2)
C23 0.050(3) 0.086(5) 0.106(5) 0.040(4) 0.034(3) 0.040(3)
C24 0.092(5) 0.057(3) 0.117(5) 0.023(4) 0.069(4) 0.044(3)
C25 0.040(2) 0.033(2) 0.041(2) 0.0040(18) 0.0054(19) 0.0161(19)
C26 0.061(3) 0.041(3) 0.065(3) -0.012(2) 0.012(3) 0.016(2)
C27 0.041(3) 0.065(4) 0.064(3) -0.008(3) -0.006(2) 0.020(3)
C28 0.069(3) 0.041(3) 0.067(3) 0.018(3) 0.030(3) 0.019(3)
C29 0.078(4) 0.054(3) 0.070(4) 0.009(3) 0.047(3) 0.020(3)
C30 0.050(3) 0.060(4) 0.112(5) 0.011(4) 0.039(3) 0.014(3)

loop_
_atom_type_symbol
_atom_type_description
_atom_type_scat_dispersion_real
_atom_type_scat_dispersion_imag
_atom_type_scat_source
C C 0.0033 0.0016 'International Tables Vol C Tables 4.2.6.8 and 6.1.1.4'
H H 0.0000 0.0000 'International Tables Vol C Tables 4.2.6.8 and 6.1.1.4'
N N 0.0061 0.0033 'International Tables Vol C Tables 4.2.6.8 and 6.1.1.4'
Si Si 0.0817 0.0704 'International Tables Vol C Tables 4.2.6.8 and 6.1.1.4'
Mn Mn 0.3368 0.7283 'International Tables Vol C Tables 4.2.6.8 and 6.1.1.4'

loop_
_geom_angle_atom_site_label_1
_geom_angle_atom_site_label_2
_geom_angle_atom_site_label_3
_geom_angle
_geom_angle_site_symmetry_1
_geom_angle_site_symmetry_3
_geom_angle_publ_flag
N6 Mn N5 128.97(14) . . ?
N6 Mn N1 124.50(15) . . ?
N5 Mn N1 92.85(15) . . ?
N6 Mn N10 93.02(15) . . ?
N5 Mn N10 109.19(15) . . ?
N1 Mn N10 106.88(14) . . ?
C7 N1 C1 122.6(4) . . ?
C7 N1 Mn 117.8(3) . . ?
C1 N1 Mn 117.8(3) . . ?
C7 N2 C8 122.2(4) . . ?
C7 N2 C9 120.7(4) . . ?
C8 N2 C9 116.0(4) . . ?
C7 N3 C10 127.3(4) . . ?
C10 N4 C11 119.3(4) . . ?
C10 N4 C12 120.7(4) . . ?
C11 N4 C12 115.3(4) . . ?
C10 N5 Si1 128.7(3) . . ?
C10 N5 Mn 114.3(3) . . ?
Si1 N5 Mn 117.00(19) . . ?
C25 N6 Si2 119.3(3) . . ?
C25 N6 Mn 116.9(3) . . ?
Si2 N6 Mn 121.8(2) . . ?
C25 N7 C26 116.6(4) . . ?
C25 N7 C27 113.9(4) . . ?
C26 N7 C27 110.3(4) . . ?
C25 N8 C22 127.9(4) . . ?
C22 N9 C23 120.9(5) . . ?
C22 N9 C24 119.3(4) . . ?
C23 N9 C24 116.5(5) . . ?
C22 N10 C16 121.3(4) . . ?
C22 N10 Mn 117.2(3) . . ?
C16 N10 Mn 121.3(3) . . ?
N5 Si1 C13 106.8(2) . . ?
N5 Si1 C15 113.7(2) . . ?
C13 Si1 C15 106.4(3) . . ?
N5 Si1 C14 111.3(2) . . ?
C13 Si1 C14 106.4(3) . . ?
C15 Si1 C14 111.7(3) . . ?
N6 Si2 C29 105.7(2) . . ?
N6 Si2 C28 109.2(2) . . ?
C29 Si2 C28 109.8(3) . . ?
N6 Si2 C30 118.3(3) . . ?
C29 Si2 C30 105.5(3) . . ?
C28 Si2 C30 108.1(3) . . ?
C2 C1 C6 117.2(4) . . ?
C2 C1 N1 124.4(4) . . ?
C6 C1 N1 118.1(4) . . ?
C3 C2 C1 122.3(5) . . ?
C3 C2 H2 118.9 . . ?
C1 C2 H2 118.9 . . ?
C2 C3 C4 119.5(5) . . ?
C2 C3 H3 120.3 . . ?
C4 C3 H3 120.3 . . ?
C5 C4 C3 119.3(5) . . ?
C5 C4 H4 120.3 . . ?
C3 C4 H4 120.3 . . ?
C4 C5 C6 120.4(5) . . ?
C4 C5 H5 119.8 . . ?
C6 C5 H5 119.8 . . ?
C5 C6 C1 121.3(4) . . ?
C5 C6 H6 119.3 . . ?
C1 C6 H6 119.3 . . ?
N3 C7 N1 125.3(4) . . ?
N3 C7 N2 114.3(4) . . ?
N1 C7 N2 120.3(4) . . ?
N2 C8 H8A 109.5 . . ?
N2 C8 H8B 109.5 . . ?
H8A C8 H8B 109.5 . . ?
N2 C8 H8C 109.5 . . ?
H8A C8 H8C 109.5 . . ?
H8B C8 H8C 109.5 . . ?
N2 C9 H9A 109.5 . . ?
N2 C9 H9B 109.5 . . ?
H9A C9 H9B 109.5 . . ?
N2 C9 H9C 109.5 . . ?
H9A C9 H9C 109.5 . . ?
H9B C9 H9C 109.5 . . ?
N3 C10 N5 126.8(4) . . ?
N3 C10 N4 113.4(4) . . ?
N5 C10 N4 119.7(4) . . ?
N4 C11 H11A 109.5 . . ?
N4 C11 H11B 109.5 . . ?
H11A C11 H11B 109.5 . . ?
N4 C11 H11C 109.5 . . ?
H11A C11 H11C 109.5 . . ?
H11B C11 H11C 109.5 . . ?
N4 C12 H12A 109.5 . . ?
N4 C12 H12B 109.5 . . ?
H12A C12 H12B 109.5 . . ?
N4 C12 H12C 109.5 . . ?
H12A C12 H12C 109.5 . . ?
H12B C12 H12C 109.5 . . ?
Si1 C13 H13A 109.5 . . ?
Si1 C13 H13B 109.5 . . ?
H13A C13 H13B 109.5 . . ?
Si1 C13 H13C 109.5 . . ?
H13A C13 H13C 109.5 . . ?
H13B C13 H13C 109.5 . . ?
Si1 C14 H14A 109.5 . . ?
Si1 C14 H14B 109.5 . . ?
H14A C14 H14B 109.5 . . ?
Si1 C14 H14C 109.5 . . ?
H14A C14 H14C 109.5 . . ?
H14B C14 H14C 109.5 . . ?
Si1 C15 H15A 109.5 . . ?
Si1 C15 H15B 109.5 . . ?
H15A C15 H15B 109.5 . . ?
Si1 C15 H15C 109.5 . . ?
H15A C15 H15C 109.5 . . ?
H15B C15 H15C 109.5 . . ?
C21 C16 C17 118.5(4) . . ?
C21 C16 N10 121.1(4) . . ?
C17 C16 N10 120.0(4) . . ?
C16 C17 C18 121.0(5) . . ?
C16 C17 H17 119.5 . . ?
C18 C17 H17 119.5 . . ?
C19 C18 C17 119.8(5) . . ?
C19 C18 H18 120.1 . . ?
C17 C18 H18 120.1 . . ?
C20 C19 C18 119.5(5) . . ?
C20 C19 H19 120.2 . . ?
C18 C19 H19 120.2 . . ?
C19 C20 C21 120.6(5) . . ?
C19 C20 H20 119.7 . . ?
C21 C20 H20 119.7 . . ?
C16 C21 C20 120.4(5) . . ?
C16 C21 H21 119.8 . . ?
C20 C21 H21 119.8 . . ?
N10 C22 N8 123.7(4) . . ?
N10 C22 N9 122.2(4) . . ?
N8 C22 N9 114.0(4) . . ?
N9 C23 H23A 109.5 . . ?
N9 C23 H23B 109.5 . . ?
H23A C23 H23B 109.5 . . ?
N9 C23 H23C 109.5 . . ?
H23A C23 H23C 109.5 . . ?
H23B C23 H23C 109.5 . . ?
N9 C24 H24A 109.5 . . ?
N9 C24 H24B 109.5 . . ?
H24A C24 H24B 109.5 . . ?
N9 C24 H24C 109.5 . . ?
H24A C24 H24C 109.5 . . ?
H24B C24 H24C 109.5 . . ?
N8 C25 N6 129.2(4) . . ?
N8 C25 N7 114.1(4) . . ?
N6 C25 N7 116.6(4) . . ?
N7 C26 H26A 109.5 . . ?
N7 C26 H26B 109.5 . . ?
H26A C26 H26B 109.5 . . ?
N7 C26 H26C 109.5 . . ?
H26A C26 H26C 109.5 . . ?
H26B C26 H26C 109.5 . . ?
N7 C27 H27A 109.5 . . ?
N7 C27 H27B 109.5 . . ?
H27A C27 H27B 109.5 . . ?
N7 C27 H27C 109.5 . . ?
H27A C27 H27C 109.5 . . ?
H27B C27 H27C 109.5 . . ?
Si2 C28 H28A 109.5 . . ?
Si2 C28 H28B 109.5 . . ?
H28A C28 H28B 109.5 . . ?
Si2 C28 H28C 109.5 . . ?
H28A C28 H28C 109.5 . . ?
H28B C28 H28C 109.5 . . ?
Si2 C29 H29A 109.5 . . ?
Si2 C29 H29B 109.5 . . ?
H29A C29 H29B 109.5 . . ?
Si2 C29 H29C 109.5 . . ?
H29A C29 H29C 109.5 . . ?
H29B C29 H29C 109.5 . . ?
Si2 C30 H30A 109.5 . . ?
Si2 C30 H30B 109.5 . . ?
H30A C30 H30B 109.5 . . ?
Si2 C30 H30C 109.5 . . ?
H30A C30 H30C 109.5 . . ?
H30B C30 H30C 109.5 . . ?

loop_
_geom_bond_atom_site_label_1
_geom_bond_atom_site_label_2
_geom_bond_distance
_geom_bond_site_symmetry_2
_geom_bond_publ_flag
Mn N6 2.074(4) . ?
Mn N5 2.076(4) . ?
Mn N1 2.096(4) . ?
Mn N10 2.103(4) . ?
N1 C7 1.343(6) . ?
N1 C1 1.402(5) . ?
N2 C7 1.374(6) . ?
N2 C8 1.449(6) . ?
N2 C9 1.447(6) . ?
N3 C7 1.324(5) . ?
N3 C10 1.328(5) . ?
N4 C10 1.385(6) . ?
N4 C11 1.447(7) . ?
N4 C12 1.452(6) . ?
N5 C10 1.335(5) . ?
N5 Si1 1.730(4) . ?
N6 C25 1.334(6) . ?
N6 Si2 1.741(4) . ?
N7 C25 1.415(6) . ?
N7 C26 1.459(6) . ?
N7 C27 1.463(6) . ?
N8 C25 1.314(6) . ?
N8 C22 1.348(6) . ?
N9 C22 1.365(6) . ?
N9 C23 1.461(7) . ?
N9 C24 1.468(7) . ?
N10 C22 1.337(6) . ?
N10 C16 1.424(5) . ?
Si1 C13 1.855(5) . ?
Si1 C15 1.854(6) . ?
Si1 C14 1.867(5) . ?
Si2 C29 1.853(6) . ?
Si2 C28 1.858(5) . ?
Si2 C30 1.871(6) . ?
C1 C2 1.386(6) . ?
C1 C6 1.390(6) . ?
C2 C3 1.383(6) . ?
C2 H2 0.9300 . ?
C3 C4 1.385(7) . ?
C3 H3 0.9300 . ?
C4 C5 1.382(7) . ?
C4 H4 0.9300 . ?
C5 C6 1.383(7) . ?
C5 H5 0.9300 . ?
C6 H6 0.9300 . ?
C8 H8A 0.9600 . ?
C8 H8B 0.9600 . ?
C8 H8C 0.9600 . ?
C9 H9A 0.9600 . ?
C9 H9B 0.9600 . ?
C9 H9C 0.9600 . ?
C11 H11A 0.9600 . ?
C11 H11B 0.9600 . ?
C11 H11C 0.9600 . ?
C12 H12A 0.9600 . ?
C12 H12B 0.9600 . ?
C12 H12C 0.9600 . ?
C13 H13A 0.9600 . ?
C13 H13B 0.9600 . ?
C13 H13C 0.9600 . ?
C14 H14A 0.9600 . ?
C14 H14B 0.9600 . ?
C14 H14C 0.9600 . ?
C15 H15A 0.9600 . ?
C15 H15B 0.9600 . ?
C15 H15C 0.9600 . ?
C16 C21 1.378(6) . ?
C16 C17 1.380(7) . ?
C17 C18 1.387(7) . ?
C17 H17 0.9300 . ?
C18 C19 1.373(7) . ?
C18 H18 0.9300 . ?
C19 C20 1.369(8) . ?
C19 H19 0.9300 . ?
C20 C21 1.387(7) . ?
C20 H20 0.9300 . ?
C21 H21 0.9300 . ?
C23 H23A 0.9600 . ?
C23 H23B 0.9600 . ?
C23 H23C 0.9600 . ?
C24 H24A 0.9600 . ?
C24 H24B 0.9600 . ?
C24 H24C 0.9600 . ?
C26 H26A 0.9600 . ?
C26 H26B 0.9600 . ?
C26 H26C 0.9600 . ?
C27 H27A 0.9600 . ?
C27 H27B 0.9600 . ?
C27 H27C 0.9600 . ?
C28 H28A 0.9600 . ?
C28 H28B 0.9600 . ?
C28 H28C 0.9600 . ?
C29 H29A 0.9600 . ?
C29 H29B 0.9600 . ?
C29 H29C 0.9600 . ?
C30 H30A 0.9600 . ?
C30 H30B 0.9600 . ?
C30 H30C 0.9600 . ?
